data_7237747
loop_
_publ_author_name
'Zhang, Hao'
'Nie, Yong'
'Miao, Jinling'
'Zhang, Dengqing'
'Li, Yexin'
'Liu, Guangning'
'Sun, Guoxin'
'Jiang, Xuchuan'

_publ_section_title
;
 Fluorination of the tetraphenylethene core: synthesis,
 aggregation-induced emission, reversible mechanofluorochromism and
 thermofluorochromism of fluorinated tetraphenylethene derivatives
;
_journal_issue 11
_journal_name_full 'Journal of Materials Chemistry C'
_journal_page_first 3306
_journal_paper_doi 10.1039/C9TC00511K
_journal_volume 7
_journal_year 2019
_chemical_formula_moiety 'C26 H19 F'
_chemical_formula_sum 'C26 H19 F'
_chemical_formula_weight 350.41
_space_group_crystal_system monoclinic
_space_group_IT_number 4
_space_group_name_Hall 'P 2yb'
_space_group_name_H-M_alt 'P 1 21 1'
_atom_sites_solution_hydrogens geom
_audit_creation_date 2018-11-28
_audit_creation_method
;
Olex2 1.2
(compiled 2018.05.29 svn.r3508 for OlexSys, GUI svn.r5506)
;
_audit_update_record
;
2018-12-05 deposited with the CCDC.	2019-02-13 downloaded from the CCDC.
;
_cell_angle_alpha 90
_cell_angle_beta 105.740(3)
_cell_angle_gamma 90
_cell_formula_units_Z 2
_cell_length_a 9.8507(6)
_cell_length_b 9.6236(6)
_cell_length_c 10.6312(7)
_cell_measurement_reflns_used 1722
_cell_measurement_temperature 298(2)
_cell_measurement_theta_max 23.768
_cell_measurement_theta_min 2.502
_cell_volume 970.04(11)
_computing_cell_refinement 'Bruker SMART'
_computing_data_collection 'Bruker SMART'
_computing_data_reduction 'Bruker SAINT'
_computing_molecular_graphics 'Olex2 (Dolomanov et al., 2009)'
_computing_publication_material 'Olex2 (Dolomanov et al., 2009)'
_computing_structure_refinement 'ShelXL (Sheldrick, 2015)'
_computing_structure_solution 'SHELXS-97 (Sheldrick, 1990)'
_diffrn_ambient_temperature 298.15
_diffrn_measured_fraction_theta_full 0.986
_diffrn_measured_fraction_theta_max 0.986
_diffrn_measurement_device_type 'CCD area detector'
_diffrn_measurement_method 'phi and omega scans'
_diffrn_radiation_type MoK\a
_diffrn_radiation_wavelength 0.71073
_diffrn_reflns_av_R_equivalents 0.0544
_diffrn_reflns_av_unetI/netI 0.0599
_diffrn_reflns_Laue_measured_fraction_full 0.986
_diffrn_reflns_Laue_measured_fraction_max 0.986
_diffrn_reflns_limit_h_max 11
_diffrn_reflns_limit_h_min -11
_diffrn_reflns_limit_k_max 7
_diffrn_reflns_limit_k_min -11
_diffrn_reflns_limit_l_max 12
_diffrn_reflns_limit_l_min -12
_diffrn_reflns_number 4795
_diffrn_reflns_point_group_measured_fraction_full 0.702
_diffrn_reflns_point_group_measured_fraction_max 0.702
_diffrn_reflns_theta_full 25.019
_diffrn_reflns_theta_max 25.019
_diffrn_reflns_theta_min 2.906
_exptl_absorpt_coefficient_mu 0.075
_exptl_absorpt_correction_T_max 0.9707
_exptl_absorpt_correction_T_min 0.9664
_exptl_absorpt_correction_type multi-scan
_exptl_absorpt_process_details sadabs
_exptl_crystal_colour colorless
_exptl_crystal_density_diffrn 1.200
_exptl_crystal_density_meas ?
_exptl_crystal_density_method 'not measured'
_exptl_crystal_description block
_exptl_crystal_F_000 368
_exptl_crystal_size_max 0.46
_exptl_crystal_size_mid 0.41
_exptl_crystal_size_min 0.4
_refine_diff_density_max 0.417
_refine_diff_density_min -0.220
_refine_diff_density_rms 0.045
_refine_ls_abs_structure_details
;
 Flack x determined using 386 quotients [(I+)-(I-)]/[(I+)+(I-)]
 (Parsons, Flack and Wagner, Acta Cryst. B69 (2013) 249-259).
;
_refine_ls_abs_structure_Flack -0.3(10)
_refine_ls_extinction_method none
_refine_ls_goodness_of_fit_ref 1.033
_refine_ls_hydrogen_treatment constr
_refine_ls_matrix_type full
_refine_ls_number_parameters 248
_refine_ls_number_reflns 2403
_refine_ls_number_restraints 68
_refine_ls_restrained_S_all 1.095
_refine_ls_R_factor_all 0.0902
_refine_ls_R_factor_gt 0.0604
_refine_ls_shift/su_max 0.000
_refine_ls_shift/su_mean 0.000
_refine_ls_structure_factor_coef Fsqd
_refine_ls_weighting_details 'w=1/[\s^2^(Fo^2^)+(0.1169P)^2^+0.1143P] where P=(Fo^2^+2Fc^2^)/3'
_refine_ls_weighting_scheme calc
_refine_ls_wR_factor_gt 0.1640
_refine_ls_wR_factor_ref 0.1901
_reflns_Friedel_coverage 0.336
_reflns_Friedel_fraction_full 0.378
_reflns_Friedel_fraction_max 0.378
_reflns_number_gt 1711
_reflns_number_total 2403
_reflns_threshold_expression 'I > 2\s(I)'
_cod_data_source_file c9tc00511k2.cif
_cod_data_source_block 170823b
_cod_depositor_comments
;
The following automatic conversions were performed:

data item '_exptl_crystal_density_meas' value 'not measured' was
changed to '?' -- the value is perceived as not measured.

Automatic conversion script
Id: cif_fix_values 6909 2019-04-08 15:41:33Z antanas 
;
_cod_database_code 7237747
_shelx_shelxl_version_number 2014/7
_shelx_space_group_comment
;
The symmetry employed for this shelxl refinement is uniquely defined
by the following loop, which should always be used as a source of
symmetry information in preference to the above space-group names.
They are only intended as comments.
;
_shelx_estimated_absorpt_t_max 0.971
_shelx_estimated_absorpt_t_min 0.966
_olex2_refinement_description
;
1. Fixed Uiso
 At 1.2 times of:
  All C(H) groups
2. Restrained distances
 C15-C16 = C16-C17 = C17-C18 = C18-C19 = C19-C20 = C20-C15
 1.39 with sigma of 0.01
3. Rigid bond restraints
 C15, C16
 with sigma for 1-2 distances of 0.005 and sigma for 1-3 distances of 0.01
4. Uiso/Uaniso restraints and constraints
C17 \\sim C18 \\sim C16 \\sim C19 \\sim F1': within 3.8A with sigma of 0.01 and
sigma for terminal atoms of 0.02
Uanis(F1) = Uanis(F1')
5. Others
 Sof(F1')=Sof(H5)=1-FVAR(1)
 Sof(F1)=Sof(H17)=FVAR(1)
6.a Aromatic/amide H refined with riding coordinates:
 C4(H4), C5(H5), C6(H6), C7(H7), C8(H8), C10(H10), C11(H11), C12(H12),
 C13(H13), C14(H14), C16(H16), C17(H17), C18(H18), C19(H19), C20(H20), C22(H22),
  C23(H23), C24(H24), C25(H25), C26(H26)
;
_olex2_submission_special_instructions 'No special instructions were received'

loop_
_space_group_symop_operation_xyz
'x, y, z'
'-x, y+1/2, -z'

loop_
_atom_site_label
_atom_site_type_symbol
_atom_site_fract_x
_atom_site_fract_y
_atom_site_fract_z
_atom_site_U_iso_or_equiv
_atom_site_adp_type
_atom_site_occupancy
_atom_site_site_symmetry_order
_atom_site_calc_flag
_atom_site_refinement_flags_posn
_atom_site_refinement_flags_adp
_atom_site_refinement_flags_occupancy
_atom_site_disorder_assembly
_atom_site_disorder_group
F1 F -0.4696(14) -0.3080(16) -0.3220(10) 0.164(3) Uani 0.530(9) 1 d . . P A 1
F1' F -1.2261(15) -0.4224(19) -1.1893(12) 0.164(3) Uani 0.470(9) 1 d . U P A 2
C1 C -0.7473(4) -0.4827(5) -0.7358(4) 0.0475(11) Uani 1 1 d . . . . .
C2 C -0.8804(5) -0.5202(5) -0.7930(4) 0.0498(12) Uani 1 1 d . . . . .
C3 C -0.6831(4) -0.4927(6) -0.5902(5) 0.0516(12) Uani 1 1 d . . . . .
C4 C -0.5990(5) -0.3885(6) -0.5225(5) 0.0597(13) Uani 1 1 d . . . . .
H4 H -0.5825 -0.3090 -0.5658 0.072 Uiso 1 1 calc R . . . .
C5 C -0.5396(6) -0.4026(9) -0.3907(6) 0.0782(18) Uani 1 1 d . . . . .
H5 H -0.4835 -0.3310 -0.3458 0.094 Uiso 0.470(9) 1 calc R . P A 2
C6 C -0.5597(7) -0.5177(9) -0.3232(6) 0.083(2) Uani 1 1 d . . . . .
H6 H -0.5188 -0.5242 -0.2336 0.100 Uiso 1 1 calc R . . . .
C7 C -0.6410(7) -0.6232(9) -0.3895(6) 0.0824(19) Uani 1 1 d . . . . .
H7 H -0.6553 -0.7028 -0.3451 0.099 Uiso 1 1 calc R . . . .
C8 C -0.7023(5) -0.6122(7) -0.5229(5) 0.0634(14) Uani 1 1 d . . . . .
H8 H -0.7567 -0.6849 -0.5677 0.076 Uiso 1 1 calc R . . . .
C9 C -0.6541(5) -0.4247(5) -0.8117(5) 0.0507(12) Uani 1 1 d . . . . .
C10 C -0.6996(6) -0.3169(7) -0.9008(5) 0.0668(15) Uani 1 1 d . . . . .
H10 H -0.7883 -0.2775 -0.9126 0.080 Uiso 1 1 calc R . . . .
C11 C -0.6084(8) -0.2694(8) -0.9724(6) 0.089(2) Uani 1 1 d . . . . .
H11 H -0.6389 -0.1998 -1.0343 0.107 Uiso 1 1 calc R . . . .
C12 C -0.4786(8) -0.3216(9) -0.9538(7) 0.089(2) Uani 1 1 d . . . . .
H12 H -0.4207 -0.2884 -1.0032 0.107 Uiso 1 1 calc R . . . .
C13 C -0.4303(6) -0.4233(8) -0.8631(7) 0.080(2) Uani 1 1 d . . . . .
H13 H -0.3391 -0.4574 -0.8493 0.096 Uiso 1 1 calc R . . . .
C14 C -0.5164(5) -0.4752(6) -0.7925(5) 0.0611(13) Uani 1 1 d . . . . .
H14 H -0.4832 -0.5447 -0.7310 0.073 Uiso 1 1 calc R . . . .
C15 C -0.9379(5) -0.5332(6) -0.9378(5) 0.0568(12) Uani 1 1 d D U . . .
C16 C -1.0667(6) -0.4761(8) -0.9999(5) 0.0788(16) Uani 1 1 d D U . . .
H16 H -1.1191 -0.4291 -0.9525 0.095 Uiso 1 1 calc R . . . .
C17 C -1.1168(9) -0.4900(10) -1.1340(6) 0.106(2) Uani 1 1 d D U . . .
H17 H -1.2028 -0.4498 -1.1767 0.128 Uiso 0.530(9) 1 calc R . P A 1
C18 C -1.0435(9) -0.5609(9) -1.2054(7) 0.109(2) Uani 1 1 d D U . . .
H18 H -1.0803 -0.5707 -1.2953 0.131 Uiso 1 1 calc R . . . .
C19 C -0.9173(9) -0.6167(11) -1.1446(6) 0.107(2) Uani 1 1 d D U . . .
H19 H -0.8657 -0.6630 -1.1930 0.129 Uiso 1 1 calc R . . . .
C20 C -0.8644(7) -0.6055(8) -1.0113(5) 0.0790(18) Uani 1 1 d D . . . .
H20 H -0.7785 -0.6468 -0.9700 0.095 Uiso 1 1 calc R . . . .
C21 C -0.9852(5) -0.5518(6) -0.7184(4) 0.0503(12) Uani 1 1 d . . . . .
C22 C -1.0600(5) -0.6750(6) -0.7374(5) 0.0621(14) Uani 1 1 d . . . . .
H22 H -1.0455 -0.7389 -0.7980 0.075 Uiso 1 1 calc R . . . .
C23 C -1.1568(6) -0.7046(8) -0.6670(6) 0.0758(18) Uani 1 1 d . . . . .
H23 H -1.2042 -0.7892 -0.6784 0.091 Uiso 1 1 calc R . . . .
C24 C -1.1818(6) -0.6093(10) -0.5813(6) 0.0798(19) Uani 1 1 d . . . . .
H24 H -1.2482 -0.6278 -0.5358 0.096 Uiso 1 1 calc R . . . .
C25 C -1.1094(6) -0.4862(8) -0.5621(5) 0.0737(17) Uani 1 1 d . . . . .
H25 H -1.1255 -0.4226 -0.5019 0.088 Uiso 1 1 calc R . . . .
C26 C -1.0127(5) -0.4552(6) -0.6310(4) 0.0557(13) Uani 1 1 d . . . . .
H26 H -0.9662 -0.3701 -0.6189 0.067 Uiso 1 1 calc R . . . .

loop_
_atom_site_aniso_label
_atom_site_aniso_U_11
_atom_site_aniso_U_22
_atom_site_aniso_U_33
_atom_site_aniso_U_23
_atom_site_aniso_U_13
_atom_site_aniso_U_12
F1 0.173(6) 0.169(7) 0.117(5) 0.019(6) -0.018(5) -0.018(6)
F1' 0.173(6) 0.169(7) 0.117(5) 0.019(6) -0.018(5) -0.018(6)
C1 0.047(2) 0.050(3) 0.047(2) 0.005(2) 0.016(2) 0.003(2)
C2 0.057(3) 0.048(3) 0.047(3) 0.003(2) 0.019(2) 0.000(2)
C3 0.043(2) 0.062(3) 0.051(3) 0.007(2) 0.015(2) 0.007(2)
C4 0.054(3) 0.068(3) 0.056(3) 0.002(3) 0.013(2) 0.001(2)
C5 0.061(3) 0.107(5) 0.055(3) -0.018(4) -0.004(3) 0.007(3)
C6 0.080(4) 0.110(6) 0.053(3) 0.016(4) 0.005(3) 0.020(4)
C7 0.083(4) 0.096(5) 0.068(4) 0.037(4) 0.022(3) 0.025(4)
C8 0.056(3) 0.069(3) 0.062(3) 0.015(3) 0.011(2) 0.007(3)
C9 0.052(3) 0.054(3) 0.048(3) -0.002(2) 0.017(2) -0.004(2)
C10 0.066(3) 0.065(4) 0.070(3) 0.009(3) 0.019(3) -0.012(3)
C11 0.112(6) 0.083(5) 0.071(4) 0.022(3) 0.022(4) -0.031(4)
C12 0.091(5) 0.111(6) 0.076(4) -0.006(4) 0.040(4) -0.048(4)
C13 0.065(3) 0.098(5) 0.090(4) -0.022(4) 0.042(3) -0.022(3)
C14 0.060(3) 0.061(3) 0.064(3) 0.001(3) 0.021(2) -0.006(3)
C15 0.065(3) 0.061(3) 0.045(3) 0.001(2) 0.015(2) -0.017(2)
C16 0.084(3) 0.097(4) 0.053(3) 0.009(3) 0.012(3) -0.020(3)
C17 0.117(4) 0.116(5) 0.066(4) 0.023(4) -0.010(4) -0.031(4)
C18 0.153(5) 0.119(5) 0.051(3) 0.005(4) 0.020(4) -0.041(5)
C19 0.140(5) 0.121(5) 0.068(4) -0.014(4) 0.040(4) -0.033(4)
C20 0.097(4) 0.085(4) 0.065(4) -0.017(3) 0.041(3) -0.019(4)
C21 0.048(2) 0.062(3) 0.041(2) 0.004(2) 0.012(2) 0.000(2)
C22 0.059(3) 0.070(4) 0.058(3) -0.008(3) 0.016(2) -0.009(3)
C23 0.070(3) 0.090(5) 0.067(4) 0.014(4) 0.018(3) -0.021(3)
C24 0.062(3) 0.117(6) 0.065(4) 0.022(4) 0.025(3) -0.003(4)
C25 0.079(4) 0.094(5) 0.053(3) 0.006(3) 0.026(3) 0.015(4)
C26 0.059(3) 0.064(3) 0.046(3) 0.003(2) 0.017(2) 0.003(2)

loop_
_atom_type_symbol
_atom_type_description
_atom_type_scat_dispersion_real
_atom_type_scat_dispersion_imag
_atom_type_scat_source
C C 0.0033 0.0016 'International Tables Vol C Tables 4.2.6.8 and 6.1.1.4'
H H 0.0000 0.0000 'International Tables Vol C Tables 4.2.6.8 and 6.1.1.4'
F F 0.0171 0.0103 'International Tables Vol C Tables 4.2.6.8 and 6.1.1.4'

loop_
_geom_angle_atom_site_label_1
_geom_angle_atom_site_label_2
_geom_angle_atom_site_label_3
_geom_angle
C2 C1 C3 122.4(4)
C2 C1 C9 122.0(4)
C9 C1 C3 115.6(4)
C1 C2 C15 122.8(4)
C1 C2 C21 123.2(4)
C15 C2 C21 114.0(4)
C4 C3 C1 121.1(5)
C4 C3 C8 118.7(5)
C8 C3 C1 120.1(5)
C3 C4 H4 120.2
C5 C4 C3 119.5(6)
C5 C4 H4 120.2
F1 C5 C4 122.7(9)
F1 C5 C6 114.8(8)
C4 C5 H5 118.8
C6 C5 C4 122.4(7)
C6 C5 H5 118.8
C5 C6 H6 120.6
C5 C6 C7 118.7(6)
C7 C6 H6 120.6
C6 C7 H7 119.9
C6 C7 C8 120.2(6)
C8 C7 H7 119.9
C3 C8 H8 119.8
C7 C8 C3 120.4(6)
C7 C8 H8 119.8
C10 C9 C1 121.1(4)
C10 C9 C14 118.5(5)
C14 C9 C1 120.4(4)
C9 C10 H10 120.8
C9 C10 C11 118.5(6)
C11 C10 H10 120.8
C10 C11 H11 119.2
C12 C11 C10 121.6(7)
C12 C11 H11 119.2
C11 C12 H12 119.7
C11 C12 C13 120.6(6)
C13 C12 H12 119.7
C12 C13 H13 120.0
C12 C13 C14 119.9(6)
C14 C13 H13 120.0
C9 C14 H14 119.6
C13 C14 C9 120.8(6)
C13 C14 H14 119.6
C16 C15 C2 120.2(4)
C16 C15 C20 119.0(5)
C20 C15 C2 120.8(5)
C15 C16 H16 120.6
C15 C16 C17 118.7(6)
C17 C16 H16 120.6
F1' C17 C16 116.9(10)
F1' C17 C18 120.9(9)
C16 C17 H17 119.1
C18 C17 C16 121.8(7)
C18 C17 H17 119.1
C17 C18 H18 120.3
C19 C18 C17 119.4(7)
C19 C18 H18 120.3
C18 C19 H19 119.8
C18 C19 C20 120.4(7)
C20 C19 H19 119.8
C15 C20 H20 119.7
C19 C20 C15 120.6(7)
C19 C20 H20 119.7
C22 C21 C2 121.0(5)
C22 C21 C26 118.6(4)
C26 C21 C2 120.4(5)
C21 C22 H22 119.6
C21 C22 C23 120.9(5)
C23 C22 H22 119.6
C22 C23 H23 120.1
C24 C23 C22 119.7(6)
C24 C23 H23 120.1
C23 C24 H24 120.0
C23 C24 C25 120.1(5)
C25 C24 H24 120.0
C24 C25 H25 119.6
C24 C25 C26 120.9(6)
C26 C25 H25 119.6
C21 C26 H26 120.1
C25 C26 C21 119.8(5)
C25 C26 H26 120.1

loop_
_geom_bond_atom_site_label_1
_geom_bond_atom_site_label_2
_geom_bond_distance
F1 C5 1.250(14)
F1' C17 1.258(16)
C1 C2 1.337(6)
C1 C3 1.508(7)
C1 C9 1.486(6)
C2 C15 1.495(7)
C2 C21 1.494(6)
C3 C4 1.373(7)
C3 C8 1.394(8)
C4 H4 0.9300
C4 C5 1.371(8)
C5 H5 0.9300
C5 C6 1.364(11)
C6 H6 0.9300
C6 C7 1.365(11)
C7 H7 0.9300
C7 C8 1.386(9)
C8 H8 0.9300
C9 C10 1.394(8)
C9 C14 1.402(7)
C10 H10 0.9300
C10 C11 1.402(8)
C11 H11 0.9300
C11 C12 1.337(11)
C12 H12 0.9300
C12 C13 1.366(11)
C13 H13 0.9300
C13 C14 1.371(8)
C14 H14 0.9300
C15 C16 1.376(7)
C15 C20 1.388(7)
C16 H16 0.9300
C16 C17 1.383(7)
C17 H17 0.9300
C17 C18 1.364(9)
C18 H18 0.9300
C18 C19 1.347(9)
C19 H19 0.9300
C19 C20 1.375(8)
C20 H20 0.9300
C21 C22 1.381(8)
C21 C26 1.392(7)
C22 H22 0.9300
C22 C23 1.392(8)
C23 H23 0.9300
C23 C24 1.362(10)
C24 H24 0.9300
C24 C25 1.369(11)
C25 H25 0.9300
C25 C26 1.382(7)
C26 H26 0.9300

loop_
_geom_torsion_atom_site_label_1
_geom_torsion_atom_site_label_2
_geom_torsion_atom_site_label_3
_geom_torsion_atom_site_label_4
_geom_torsion
F1 C5 C6 C7 176.7(9)
F1' C17 C18 C19 171.2(11)
C1 C2 C15 C16 -133.6(6)
C1 C2 C15 C20 48.0(8)
C1 C2 C21 C22 -127.3(5)
C1 C2 C21 C26 54.8(7)
C1 C3 C4 C5 -178.4(4)
C1 C3 C8 C7 178.6(5)
C1 C9 C10 C11 -178.1(5)
C1 C9 C14 C13 179.2(5)
C2 C1 C3 C4 -137.9(5)
C2 C1 C3 C8 45.5(7)
C2 C1 C9 C10 49.0(7)
C2 C1 C9 C14 -132.6(5)
C2 C15 C16 C17 180.0(6)
C2 C15 C20 C19 -179.7(6)
C2 C21 C22 C23 179.5(5)
C2 C21 C26 C25 -179.7(4)
C3 C1 C2 C15 -169.6(5)
C3 C1 C2 C21 10.9(8)
C3 C1 C9 C10 -129.4(5)
C3 C1 C9 C14 49.0(6)
C3 C4 C5 F1 -175.2(10)
C3 C4 C5 C6 0.6(8)
C4 C3 C8 C7 1.9(7)
C4 C5 C6 C7 0.6(9)
C5 C6 C7 C8 -0.5(10)
C6 C7 C8 C3 -0.8(9)
C8 C3 C4 C5 -1.8(7)
C9 C1 C2 C15 12.1(7)
C9 C1 C2 C21 -167.4(5)
C9 C1 C3 C4 40.5(6)
C9 C1 C3 C8 -136.1(5)
C9 C10 C11 C12 -2.2(10)
C10 C9 C14 C13 -2.4(8)
C10 C11 C12 C13 -0.4(11)
C11 C12 C13 C14 1.6(10)
C12 C13 C14 C9 -0.2(9)
C14 C9 C10 C11 3.5(8)
C15 C2 C21 C22 53.1(6)
C15 C2 C21 C26 -124.8(5)
C15 C16 C17 F1' -171.6(10)
C15 C16 C17 C18 1.4(11)
C16 C15 C20 C19 1.9(10)
C16 C17 C18 C19 -1.5(13)
C17 C18 C19 C20 1.7(13)
C18 C19 C20 C15 -1.9(12)
C20 C15 C16 C17 -1.6(9)
C21 C2 C15 C16 45.9(7)
C21 C2 C15 C20 -132.5(5)
C21 C22 C23 C24 2.2(8)
C22 C21 C26 C25 2.4(7)
C22 C23 C24 C25 -1.7(9)
C23 C24 C25 C26 1.5(9)
C24 C25 C26 C21 -1.9(8)
C26 C21 C22 C23 -2.5(8)
